data_7208652
loop_
_publ_author_name
'Deng, Zhao-Peng'
'Zhang, Zhu-Yan'
'Huo, Li-Hua'
'Ng, Seik Weng'
'Zhao, Hui'
'Gao, Shan'

_publ_section_title
;
 Syntheses, crystal structures and properties of transition metal
 coordination polymers based on isophthalic acid and flexible bis(pyridyl)
 ligand with unsymmetrical spacer: influence of metal cations, ligand
 conformations and coordination modes
;
_journal_issue 20
_journal_name_full CrystEngComm
_journal_page_first 6548
_journal_paper_doi 10.1039/c2ce25339a
_journal_volume 14
_journal_year 2012
_chemical_formula_moiety 'C19 H17 Mn N3 O5, C H4 O'
_chemical_formula_sum 'C20 H21 Mn N3 O6'
_chemical_formula_weight 454.34
_chemical_name_systematic
;
?
;
_space_group_IT_number 2
_symmetry_cell_setting triclinic
_symmetry_space_group_name_Hall '-P 1'
_symmetry_space_group_name_H-M 'P -1'
_atom_sites_solution_hydrogens geom
_atom_sites_solution_primary direct
_atom_sites_solution_secondary difmap
_audit_creation_method SHELXL-97
_cell_angle_alpha 99.96(3)
_cell_angle_beta 110.61(3)
_cell_angle_gamma 106.37(3)
_cell_formula_units_Z 2
_cell_length_a 9.0247(18)
_cell_length_b 10.475(2)
_cell_length_c 12.242(2)
_cell_measurement_reflns_used 5951
_cell_measurement_temperature 295(2)
_cell_measurement_theta_max 27.46
_cell_measurement_theta_min 3.24
_cell_volume 990.4(5)
_computing_cell_refinement RAPID-AUTO
_computing_data_collection 'RAPID-AUTO (Rigaku Corporation, 1998)'
_computing_data_reduction 'CrystalStructure (Rigaku/MSC and Rigaku Corporation, 2002)'
_computing_molecular_graphics SHELXL-97
_computing_publication_material SHELXL-97
_computing_structure_refinement 'SHELXL-97 (Sheldrick, 1997)'
_computing_structure_solution 'SHELXS-97 (Sheldrick, 1997)'
_diffrn_ambient_temperature 295(2)
_diffrn_detector_area_resol_mean 10.000
_diffrn_measured_fraction_theta_full 0.986
_diffrn_measured_fraction_theta_max 0.986
_diffrn_measurement_device_type 'Rigaku RAXIS-RAPID'
_diffrn_measurement_method \w
_diffrn_radiation_monochromator graphite
_diffrn_radiation_source 'fine-focus sealed tube'
_diffrn_radiation_type MoK\a
_diffrn_radiation_wavelength 0.71073
_diffrn_reflns_av_R_equivalents 0.0441
_diffrn_reflns_av_sigmaI/netI 0.0582
_diffrn_reflns_limit_h_max 10
_diffrn_reflns_limit_h_min -11
_diffrn_reflns_limit_k_max 13
_diffrn_reflns_limit_k_min -13
_diffrn_reflns_limit_l_max 15
_diffrn_reflns_limit_l_min -15
_diffrn_reflns_number 9771
_diffrn_reflns_theta_full 27.47
_diffrn_reflns_theta_max 27.47
_diffrn_reflns_theta_min 3.23
_diffrn_standards_decay_% 0
_diffrn_standards_interval_count 0
_diffrn_standards_interval_time 0
_diffrn_standards_number 0
_exptl_absorpt_coefficient_mu 0.710
_exptl_absorpt_correction_T_max 0.9071
_exptl_absorpt_correction_T_min 0.8828
_exptl_absorpt_correction_type multi-scan
_exptl_absorpt_process_details 'ABSCOR (Higashi, 1995)'
_exptl_crystal_colour 'pale yellow'
_exptl_crystal_density_diffrn 1.523
_exptl_crystal_density_method 'not measured'
_exptl_crystal_description prism
_exptl_crystal_F_000 470
_exptl_crystal_size_max 0.18
_exptl_crystal_size_mid 0.14
_exptl_crystal_size_min 0.14
_refine_diff_density_max 0.711
_refine_diff_density_min -0.575
_refine_diff_density_rms 0.091
_refine_ls_extinction_method none
_refine_ls_goodness_of_fit_ref 1.092
_refine_ls_hydrogen_treatment mixed
_refine_ls_matrix_type full
_refine_ls_number_parameters 284
_refine_ls_number_reflns 4473
_refine_ls_number_restraints 5
_refine_ls_restrained_S_all 1.092
_refine_ls_R_factor_all 0.0703
_refine_ls_R_factor_gt 0.0454
_refine_ls_shift/su_max 0.000
_refine_ls_shift/su_mean 0.000
_refine_ls_structure_factor_coef Fsqd
_refine_ls_weighting_details 'calc w=1/[\s^2^(Fo^2^)+(0.0567P)^2^+0.7730P] where P=(Fo^2^+2Fc^2^)/3'
_refine_ls_weighting_scheme calc
_refine_ls_wR_factor_gt 0.1034
_refine_ls_wR_factor_ref 0.1408
_reflns_number_gt 3255
_reflns_number_total 4473
_reflns_threshold_expression >2sigma(I)
_cod_data_source_file c2ce25339a.txt
_cod_data_source_block complex5
_cod_database_code 7208652

loop_
_symmetry_equiv_pos_as_xyz
'x, y, z'
'-x, -y, -z'

loop_
_atom_site_label
_atom_site_type_symbol
_atom_site_fract_x
_atom_site_fract_y
_atom_site_fract_z
_atom_site_U_iso_or_equiv
_atom_site_adp_type
_atom_site_occupancy
_atom_site_symmetry_multiplicity
_atom_site_calc_flag
_atom_site_refinement_flags
Mn1 Mn 0.55704(6) 0.21343(4) 0.16593(4) 0.02864(15) Uani 1 1 d .
O1 O 0.4981(3) 0.40768(19) 0.2065(2) 0.0353(5) Uani 1 1 d .
O1W O 0.6883(3) 0.2565(2) 0.3665(2) 0.0402(5) Uani 1 1 d D
H1W1 H 0.687(4) 0.337(2) 0.392(3) 0.060 Uiso 1 1 d D
H1W2 H 0.787(2) 0.257(3) 0.407(3) 0.060 Uiso 1 1 d D
O2 O 0.6644(4) 0.5002(3) 0.4075(2) 0.0646(8) Uani 1 1 d .
O3 O 0.6206(3) 1.03089(19) 0.1439(2) 0.0373(5) Uani 1 1 d .
O4 O 0.5641(3) 0.81990(19) 0.02604(19) 0.0343(5) Uani 1 1 d .
O5 O 0.0171(4) 0.2590(3) 0.4806(3) 0.0690(8) Uani 1 1 d D
H5O H 0.108(4) 0.332(4) 0.515(5) 0.103 Uiso 1 1 d D
N1 N 0.3093(3) 0.0953(2) 0.1685(2) 0.0332(6) Uani 1 1 d .
N2 N -0.1541(4) -0.3587(3) 0.0179(3) 0.0454(7) Uani 1 1 d D
H2N H -0.256(2) -0.390(4) -0.040(3) 0.054 Uiso 1 1 d D
N3 N -0.2063(3) -0.6286(3) 0.1709(3) 0.0362(6) Uani 1 1 d .
C1 C 0.5725(4) 0.5050(3) 0.3050(3) 0.0347(7) Uani 1 1 d .
C2 C 0.5539(4) 0.6442(3) 0.3051(3) 0.0290(6) Uani 1 1 d .
C3 C 0.5638(4) 0.7026(3) 0.2133(3) 0.0282(6) Uani 1 1 d .
H3 H 0.5702 0.6515 0.1461 0.034 Uiso 1 1 calc R
C4 C 0.5643(4) 0.8376(3) 0.2206(3) 0.0304(6) Uani 1 1 d .
C5 C 0.5490(5) 0.9103(3) 0.3191(3) 0.0410(8) Uani 1 1 d .
H5 H 0.5499 1.0003 0.3252 0.049 Uiso 1 1 calc R
C6 C 0.5325(5) 0.8504(3) 0.4089(3) 0.0465(9) Uani 1 1 d .
H6 H 0.5171 0.8984 0.4728 0.056 Uiso 1 1 calc R
C7 C 0.5390(4) 0.7187(3) 0.4030(3) 0.0371(7) Uani 1 1 d .
H7 H 0.5332 0.6804 0.4651 0.044 Uiso 1 1 calc R
C8 C 0.5835(4) 0.9012(3) 0.1222(3) 0.0292(6) Uani 1 1 d .
C9 C 0.2139(4) -0.0324(3) 0.0895(3) 0.0320(6) Uani 1 1 d .
H9 H 0.2482 -0.0648 0.0304 0.038 Uiso 1 1 calc R
C10 C 0.0667(4) -0.1199(3) 0.0901(3) 0.0335(7) Uani 1 1 d .
C11 C 0.0158(5) -0.0701(3) 0.1766(3) 0.0446(8) Uani 1 1 d .
H11 H -0.0821 -0.1254 0.1802 0.054 Uiso 1 1 calc R
C12 C 0.1107(5) 0.0625(4) 0.2583(4) 0.0495(9) Uani 1 1 d .
H12 H 0.0765 0.0982 0.3163 0.059 Uiso 1 1 calc R
C13 C 0.2573(4) 0.1414(3) 0.2524(3) 0.0415(8) Uani 1 1 d .
H13 H 0.3225 0.2298 0.3086 0.050 Uiso 1 1 calc R
C14 C -0.0268(4) -0.2593(3) -0.0022(3) 0.0371(7) Uani 1 1 d .
H14A H -0.0819 -0.2468 -0.0812 0.044 Uiso 1 1 calc R
H14B H 0.0559 -0.2996 -0.0073 0.044 Uiso 1 1 calc R
C15 C -0.2343(4) -0.5479(3) 0.0984(3) 0.0324(6) Uani 1 1 d .
H15 H -0.3463 -0.5680 0.0443 0.039 Uiso 1 1 calc R
C16 C -0.1065(4) -0.4353(3) 0.0984(3) 0.0340(7) Uani 1 1 d .
C17 C 0.0599(4) -0.4069(3) 0.1792(3) 0.0429(8) Uani 1 1 d .
H17 H 0.1499 -0.3338 0.1822 0.051 Uiso 1 1 calc R
C18 C 0.0898(4) -0.4892(4) 0.2553(4) 0.0491(9) Uani 1 1 d .
H18 H 0.2004 -0.4707 0.3111 0.059 Uiso 1 1 calc R
C19 C -0.0447(4) -0.5989(4) 0.2482(3) 0.0442(8) Uani 1 1 d .
H19 H -0.0222 -0.6542 0.2990 0.053 Uiso 1 1 calc R
C20 C 0.0046(7) 0.1864(6) 0.5647(5) 0.0880(16) Uani 1 1 d .
H20A H 0.0758 0.1325 0.5718 0.132 Uiso 1 1 calc R
H20B H -0.1116 0.1252 0.5370 0.132 Uiso 1 1 calc R
H20C H 0.0410 0.2517 0.6432 0.132 Uiso 1 1 calc R

loop_
_atom_site_aniso_label
_atom_site_aniso_U_11
_atom_site_aniso_U_22
_atom_site_aniso_U_33
_atom_site_aniso_U_23
_atom_site_aniso_U_13
_atom_site_aniso_U_12
Mn1 0.0351(3) 0.0196(2) 0.0312(3) 0.00874(17) 0.0155(2) 0.00775(17)
O1 0.0440(13) 0.0213(9) 0.0388(12) 0.0074(9) 0.0171(10) 0.0113(8)
O1W 0.0511(15) 0.0275(10) 0.0383(13) 0.0092(9) 0.0132(11) 0.0170(10)
O2 0.111(2) 0.0410(14) 0.0390(15) 0.0132(11) 0.0155(15) 0.0447(15)
O3 0.0491(13) 0.0218(10) 0.0446(13) 0.0126(9) 0.0212(11) 0.0149(9)
O4 0.0478(13) 0.0269(10) 0.0300(12) 0.0089(8) 0.0180(10) 0.0140(9)
O5 0.062(2) 0.080(2) 0.0553(19) 0.0267(16) 0.0131(16) 0.0245(15)
N1 0.0343(14) 0.0286(12) 0.0381(15) 0.0119(11) 0.0196(12) 0.0074(10)
N2 0.0333(15) 0.0364(14) 0.057(2) 0.0213(13) 0.0132(14) 0.0022(11)
N3 0.0355(15) 0.0329(13) 0.0424(16) 0.0152(11) 0.0196(12) 0.0096(11)
C1 0.0456(18) 0.0262(14) 0.0362(18) 0.0106(12) 0.0204(15) 0.0143(12)
C2 0.0330(15) 0.0207(12) 0.0319(16) 0.0079(11) 0.0119(12) 0.0102(11)
C3 0.0353(16) 0.0210(12) 0.0269(15) 0.0041(11) 0.0132(12) 0.0104(11)
C4 0.0353(16) 0.0246(13) 0.0285(15) 0.0055(11) 0.0121(13) 0.0106(11)
C5 0.065(2) 0.0276(15) 0.0398(19) 0.0122(13) 0.0256(17) 0.0251(15)
C6 0.085(3) 0.0364(17) 0.0354(18) 0.0118(14) 0.0345(19) 0.0342(17)
C7 0.054(2) 0.0313(15) 0.0309(17) 0.0133(12) 0.0209(15) 0.0176(14)
C8 0.0284(15) 0.0249(13) 0.0343(16) 0.0122(12) 0.0114(12) 0.0105(11)
C9 0.0376(17) 0.0264(13) 0.0360(17) 0.0114(12) 0.0211(14) 0.0094(12)
C10 0.0375(17) 0.0274(14) 0.0391(18) 0.0160(13) 0.0176(14) 0.0115(12)
C11 0.045(2) 0.0428(18) 0.055(2) 0.0182(16) 0.0324(18) 0.0118(15)
C12 0.062(2) 0.0448(19) 0.055(2) 0.0139(17) 0.040(2) 0.0193(17)
C13 0.047(2) 0.0359(16) 0.0409(19) 0.0103(14) 0.0229(16) 0.0098(14)
C14 0.0398(18) 0.0300(15) 0.0414(19) 0.0166(13) 0.0189(15) 0.0074(12)
C15 0.0252(15) 0.0305(14) 0.0390(18) 0.0126(12) 0.0136(13) 0.0055(11)
C16 0.0352(17) 0.0270(14) 0.0382(18) 0.0101(12) 0.0177(14) 0.0062(12)
C17 0.0368(18) 0.0350(16) 0.050(2) 0.0144(15) 0.0161(16) 0.0060(13)
C18 0.0313(18) 0.050(2) 0.055(2) 0.0202(17) 0.0095(16) 0.0091(14)
C19 0.0415(19) 0.0489(19) 0.049(2) 0.0264(16) 0.0202(16) 0.0189(15)
C20 0.072(3) 0.106(4) 0.085(4) 0.053(3) 0.023(3) 0.029(3)

loop_
_atom_type_symbol
_atom_type_description
_atom_type_scat_dispersion_real
_atom_type_scat_dispersion_imag
_atom_type_scat_source
C C 0.0033 0.0016 'International Tables Vol C Tables 4.2.6.8 and 6.1.1.4'
H H 0.0000 0.0000 'International Tables Vol C Tables 4.2.6.8 and 6.1.1.4'
N N 0.0061 0.0033 'International Tables Vol C Tables 4.2.6.8 and 6.1.1.4'
O O 0.0106 0.0060 'International Tables Vol C Tables 4.2.6.8 and 6.1.1.4'
Mn Mn 0.3368 0.7283 'International Tables Vol C Tables 4.2.6.8 and 6.1.1.4'

loop_
_geom_angle_atom_site_label_1
_geom_angle_atom_site_label_2
_geom_angle_atom_site_label_3
_geom_angle
_geom_angle_site_symmetry_1
_geom_angle_site_symmetry_3
O4 Mn1 O3 93.54(9) 2_665 1_545
O4 Mn1 O1W 177.82(8) 2_665 .
O3 Mn1 O1W 87.96(9) 1_545 .
O4 Mn1 N1 91.64(10) 2_665 .
O3 Mn1 N1 92.31(9) 1_545 .
O1W Mn1 N1 89.88(10) . .
O4 Mn1 O1 91.34(8) 2_665 .
O3 Mn1 O1 175.08(8) 1_545 .
O1W Mn1 O1 87.18(9) . .
N1 Mn1 O1 86.90(9) . .
O4 Mn1 N3 88.45(10) 2_665 1_665
O3 Mn1 N3 99.24(9) 1_545 1_665
O1W Mn1 N3 89.74(10) . 1_665
N1 Mn1 N3 168.42(9) . 1_665
O1 Mn1 N3 81.52(9) . 1_665
C1 O1 Mn1 126.4(2) . .
Mn1 O1W H1W1 101(3) . .
Mn1 O1W H1W2 127(3) . .
H1W1 O1W H1W2 108.9(16) . .
C8 O3 Mn1 152.1(2) . 1_565
C8 O4 Mn1 137.38(19) . 2_665
C20 O5 H5O 110(4) . .
C9 N1 C13 117.4(3) . .
C9 N1 Mn1 119.1(2) . .
C13 N1 Mn1 123.3(2) . .
C16 N2 C14 120.4(3) . .
C16 N2 H2N 120(3) . .
C14 N2 H2N 115(3) . .
C15 N3 C19 117.4(3) . .
C15 N3 Mn1 115.9(2) . 1_445
C19 N3 Mn1 126.3(2) . 1_445
O1 C1 O2 126.4(3) . .
O1 C1 C2 118.9(3) . .
O2 C1 C2 114.8(3) . .
C7 C2 C3 119.5(2) . .
C7 C2 C1 119.2(3) . .
C3 C2 C1 121.1(3) . .
C2 C3 C4 120.8(3) . .
C2 C3 H3 119.6 . .
C4 C3 H3 119.6 . .
C5 C4 C3 118.8(3) . .
C5 C4 C8 121.5(2) . .
C3 C4 C8 119.7(3) . .
C4 C5 C6 120.6(3) . .
C4 C5 H5 119.7 . .
C6 C5 H5 119.7 . .
C7 C6 C5 119.8(3) . .
C7 C6 H6 120.1 . .
C5 C6 H6 120.1 . .
C2 C7 C6 120.3(3) . .
C2 C7 H7 119.8 . .
C6 C7 H7 119.8 . .
O4 C8 O3 125.3(3) . .
O4 C8 C4 116.7(2) . .
O3 C8 C4 118.0(3) . .
N1 C9 C10 124.0(3) . .
N1 C9 H9 118.0 . .
C10 C9 H9 118.0 . .
C11 C10 C9 117.5(3) . .
C11 C10 C14 124.0(3) . .
C9 C10 C14 118.5(3) . .
C10 C11 C12 119.7(3) . .
C10 C11 H11 120.1 . .
C12 C11 H11 120.1 . .
C11 C12 C13 118.8(3) . .
C11 C12 H12 120.6 . .
C13 C12 H12 120.6 . .
N1 C13 C12 122.5(3) . .
N1 C13 H13 118.7 . .
C12 C13 H13 118.7 . .
N2 C14 C10 116.9(3) . .
N2 C14 H14A 108.1 . .
C10 C14 H14A 108.1 . .
N2 C14 H14B 108.1 . .
C10 C14 H14B 108.1 . .
H14A C14 H14B 107.3 . .
N3 C15 C16 124.4(3) . .
N3 C15 H15 117.8 . .
C16 C15 H15 117.8 . .
C17 C16 C15 117.1(3) . .
C17 C16 N2 124.5(3) . .
C15 C16 N2 118.4(3) . .
C18 C17 C16 118.8(3) . .
C18 C17 H17 120.6 . .
C16 C17 H17 120.6 . .
C19 C18 C17 119.9(3) . .
C19 C18 H18 120.0 . .
C17 C18 H18 120.0 . .
N3 C19 C18 122.4(3) . .
N3 C19 H19 118.8 . .
C18 C19 H19 118.8 . .
O5 C20 H20A 109.5 . .
O5 C20 H20B 109.5 . .
H20A C20 H20B 109.5 . .
O5 C20 H20C 109.5 . .
H20A C20 H20C 109.5 . .
H20B C20 H20C 109.5 . .

loop_
_geom_bond_atom_site_label_1
_geom_bond_atom_site_label_2
_geom_bond_distance
_geom_bond_site_symmetry_2
Mn1 O4 2.129(2) 2_665
Mn1 O3 2.146(2) 1_545
Mn1 O1W 2.214(2) .
Mn1 N1 2.244(3) .
Mn1 O1 2.262(2) .
Mn1 N3 2.277(3) 1_665
O1 C1 1.250(4) .
O1W H1W1 0.85(3) .
O1W H1W2 0.86(4) .
O2 C1 1.256(4) .
O3 C8 1.259(3) .
O3 Mn1 2.146(2) 1_565
O4 C8 1.252(4) .
O4 Mn1 2.129(2) 2_665
O5 C20 1.399(5) .
O5 H5O 0.86(5) .
N1 C9 1.336(4) .
N1 C13 1.343(4) .
N2 C16 1.403(4) .
N2 C14 1.442(4) .
N2 H2N 0.86(4) .
N3 C15 1.338(4) .
N3 C19 1.338(4) .
N3 Mn1 2.277(3) 1_445
C1 C2 1.515(4) .
C2 C7 1.383(4) .
C2 C3 1.386(4) .
C3 C4 1.400(4) .
C3 H3 0.9300 .
C4 C5 1.383(4) .
C4 C8 1.511(4) .
C5 C6 1.388(5) .
C5 H5 0.9300 .
C6 C7 1.387(4) .
C6 H6 0.9300 .
C7 H7 0.9300 .
C9 C10 1.389(4) .
C9 H9 0.9300 .
C10 C11 1.375(5) .
C10 C14 1.478(4) .
C11 C12 1.382(5) .
C11 H11 0.9300 .
C12 C13 1.383(5) .
C12 H12 0.9300 .
C13 H13 0.9300 .
C14 H14A 0.9700 .
C14 H14B 0.9700 .
C15 C16 1.398(4) .
C15 H15 0.9300 .
C16 C17 1.387(5) .
C17 C18 1.384(5) .
C17 H17 0.9300 .
C18 C19 1.381(5) .
C18 H18 0.9300 .
C19 H19 0.9300 .
C20 H20A 0.9600 .
C20 H20B 0.9600 .
C20 H20C 0.9600 .

loop_
_geom_hbond_atom_site_label_D
_geom_hbond_atom_site_label_H
_geom_hbond_atom_site_label_A
_geom_hbond_distance_DH
_geom_hbond_distance_HA
_geom_hbond_distance_DA
_geom_hbond_angle_DHA
_geom_hbond_site_symmetry_A
N2 H2N O1 0.86(4) 2.340(16) 3.172(4) 162(3) 2
O1W H1W1 O2 0.85(3) 1.766(13) 2.599(3) 166(4) .
O1W H1W2 O5 0.86(4) 1.941(12) 2.790(4) 173(4) 1_655
O5 H5O O2 0.86(5) 2.052(12) 2.906(5) 176(6) 2_666

loop_
_geom_torsion_atom_site_label_1
_geom_torsion_atom_site_label_2
_geom_torsion_atom_site_label_3
_geom_torsion_atom_site_label_4
_geom_torsion
_geom_torsion_site_symmetry_1
O4 Mn1 O1 C1 -159.1(3) 2_665
O1W Mn1 O1 C1 19.3(3) .
N1 Mn1 O1 C1 109.3(3) .
N3 Mn1 O1 C1 -70.9(3) 1_665
O4 Mn1 N1 C9 51.8(2) 2_665
O3 Mn1 N1 C9 -41.9(2) 1_545
O1W Mn1 N1 C9 -129.8(2) .
O1 Mn1 N1 C9 143.0(2) .
N3 Mn1 N1 C9 142.1(4) 1_665
O4 Mn1 N1 C13 -133.9(3) 2_665
O3 Mn1 N1 C13 132.5(3) 1_545
O1W Mn1 N1 C13 44.6(3) .
O1 Mn1 N1 C13 -42.6(3) .
N3 Mn1 N1 C13 -43.6(6) 1_665
Mn1 O1 C1 O2 -18.0(5) .
Mn1 O1 C1 C2 162.0(2) .
O1 C1 C2 C7 141.4(3) .
O2 C1 C2 C7 -38.6(4) .
O1 C1 C2 C3 -43.3(4) .
O2 C1 C2 C3 136.7(3) .
C7 C2 C3 C4 2.0(4) .
C1 C2 C3 C4 -173.3(3) .
C2 C3 C4 C5 -2.1(4) .
C2 C3 C4 C8 177.2(3) .
C3 C4 C5 C6 -0.4(5) .
C8 C4 C5 C6 -179.6(3) .
C4 C5 C6 C7 2.9(6) .
C3 C2 C7 C6 0.6(5) .
C1 C2 C7 C6 175.9(3) .
C5 C6 C7 C2 -3.0(6) .
Mn1 O4 C8 O3 -43.5(5) 2_665
Mn1 O4 C8 C4 137.9(2) 2_665
Mn1 O3 C8 O4 107.5(5) 1_565
Mn1 O3 C8 C4 -73.9(5) 1_565
C5 C4 C8 O4 -166.9(3) .
C3 C4 C8 O4 13.8(4) .
C5 C4 C8 O3 14.4(4) .
C3 C4 C8 O3 -164.8(3) .
C13 N1 C9 C10 -0.8(5) .
Mn1 N1 C9 C10 173.9(2) .
N1 C9 C10 C11 1.0(5) .
N1 C9 C10 C14 -179.7(3) .
C9 C10 C11 C12 0.0(5) .
C14 C10 C11 C12 -179.2(3) .
C10 C11 C12 C13 -1.2(6) .
C9 N1 C13 C12 -0.5(5) .
Mn1 N1 C13 C12 -174.9(3) .
C11 C12 C13 N1 1.5(6) .
C16 N2 C14 C10 -81.4(4) .
C11 C10 C14 N2 -14.8(5) .
C9 C10 C14 N2 166.0(3) .
C19 N3 C15 C16 -0.1(5) .
Mn1 N3 C15 C16 172.8(2) 1_445
N3 C15 C16 C17 0.2(5) .
N3 C15 C16 N2 -179.6(3) .
C14 N2 C16 C17 11.9(5) .
C14 N2 C16 C15 -168.4(3) .
C15 C16 C17 C18 -0.7(5) .
N2 C16 C17 C18 179.0(3) .
C16 C17 C18 C19 1.2(6) .
C15 N3 C19 C18 0.5(5) .
Mn1 N3 C19 C18 -171.5(3) 1_445
C17 C18 C19 N3 -1.1(6) .
